data_1553514
loop_
_publ_author_name
'Fu, Rong'
'Hao, Wen-Juan'
'Wu, Ya-Nan'
'Wang, Nan-Nan'
'Tu, Shu-Jiang'
'Li, Guigen'
'Jiang, Bo'

_publ_section_title
;
 Sulfonyl radical-enabled 6-endo-trig cyclization for regiospecific
 synthesis of unsymmetrical diaryl sulfones
;
_journal_issue 11
_journal_name_full 'Organic Chemistry Frontiers'
_journal_page_first 1452
_journal_paper_doi 10.1039/C6QO00422A
_journal_volume 3
_journal_year 2016
_chemical_formula_sum 'C24 H20 O2 S'
_chemical_formula_weight 372.46
_space_group_IT_number 14
_space_group_name_Hall '-P 2yn'
_space_group_name_H-M_alt 'P 1 21/n 1'
_symmetry_cell_setting monoclinic
_symmetry_space_group_name_H-M 'P 1 21/n 1'
_atom_sites_solution_hydrogens geom
_atom_sites_solution_primary direct
_atom_sites_solution_secondary difmap
_audit_creation_method SHELXL-97
_audit_update_record
;
2016-04-14 deposited with the CCDC.
2016-08-23 downloaded from the CCDC.
;
_cell_angle_alpha 90.00
_cell_angle_beta 102.2670(10)
_cell_angle_gamma 90.00
_cell_formula_units_Z 4
_cell_length_a 9.2961(2)
_cell_length_b 10.1519(2)
_cell_length_c 20.8230(5)
_cell_measurement_reflns_used 9963
_cell_measurement_temperature 296(2)
_cell_measurement_theta_max 31.83
_cell_measurement_theta_min 2.24
_cell_volume 1920.26(7)
_computing_cell_refinement 'Bruker FRAMBO'
_computing_data_collection 'Bruker FRAMBO'
_computing_data_reduction 'Bruker SAINT'
_computing_molecular_graphics 'Bruker SHELXTL'
_computing_publication_material 'Bruker SHELXTL'
_computing_structure_refinement 'SHELXL-97 (Sheldrick, 1997)'
_computing_structure_solution 'SHELXS-97 (Sheldrick, 1990)'
_diffrn_ambient_temperature 296(2)
_diffrn_measured_fraction_theta_full 0.867
_diffrn_measured_fraction_theta_max 0.867
_diffrn_measurement_device_type 'CCD area detector'
_diffrn_measurement_method 'phi and omega scans'
_diffrn_radiation_monochromator graphite
_diffrn_radiation_source 'fine-focus sealed tube'
_diffrn_radiation_type MoK\a
_diffrn_radiation_wavelength 0.71073
_diffrn_reflns_av_R_equivalents 0.0176
_diffrn_reflns_av_sigmaI/netI 0.0181
_diffrn_reflns_limit_h_max 12
_diffrn_reflns_limit_h_min -13
_diffrn_reflns_limit_k_max 13
_diffrn_reflns_limit_k_min -14
_diffrn_reflns_limit_l_max 29
_diffrn_reflns_limit_l_min -28
_diffrn_reflns_number 19210
_diffrn_reflns_theta_full 32.03
_diffrn_reflns_theta_max 32.03
_diffrn_reflns_theta_min 2.24
_exptl_absorpt_coefficient_mu 0.184
_exptl_absorpt_correction_T_max 0.938
_exptl_absorpt_correction_T_min 0.915
_exptl_absorpt_correction_type multi-scan
_exptl_absorpt_process_details sadabs
_exptl_crystal_colour white
_exptl_crystal_density_diffrn 1.288
_exptl_crystal_density_method 'not measured'
_exptl_crystal_description block
_exptl_crystal_F_000 784
_exptl_crystal_size_max 0.48
_exptl_crystal_size_mid 0.42
_exptl_crystal_size_min 0.35
_refine_diff_density_max 0.240
_refine_diff_density_min -0.504
_refine_diff_density_rms 0.068
_refine_ls_extinction_method none
_refine_ls_goodness_of_fit_ref 1.028
_refine_ls_hydrogen_treatment mixed
_refine_ls_matrix_type full
_refine_ls_number_parameters 246
_refine_ls_number_reflns 5793
_refine_ls_number_restraints 0
_refine_ls_restrained_S_all 1.028
_refine_ls_R_factor_all 0.0569
_refine_ls_R_factor_gt 0.0445
_refine_ls_shift/su_max 0.000
_refine_ls_shift/su_mean 0.000
_refine_ls_structure_factor_coef Fsqd
_refine_ls_weighting_details 'calc w=1/[\s^2^(Fo^2^)+(0.0702P)^2^+0.3845P] where P=(Fo^2^+2Fc^2^)/3'
_refine_ls_weighting_scheme calc
_refine_ls_wR_factor_gt 0.1197
_refine_ls_wR_factor_ref 0.1306
_reflns_number_gt 4634
_reflns_number_total 5793
_reflns_threshold_expression >2sigma(I)
_cod_data_source_file c6qo00422a2.cif
_cod_data_source_block a
_cod_depositor_comments
;
The following automatic conversions were performed:

data item '_symmetry_cell_setting' value 'Monoclinic' was changed to
'monoclinic' in accordance with the
/home/saulius/struct/COD-crude-data/automatic-downloads/DataCite-retrospective/RSC/depositions/lib/dictionaries/cif_core.dic
dictionary named 'cif_core.dic' version 2.4.2 last updated on
2011-04-26.

Automatic conversion script
Id: cif_fix_values 6909 2019-04-08 15:41:33Z antanas 
;
_cod_original_sg_symbol_H-M P2(1)/n
_cod_database_code 1553514

loop_
_symmetry_equiv_pos_as_xyz
'x, y, z'
'-x+1/2, y+1/2, -z+1/2'
'-x, -y, -z'
'x-1/2, -y-1/2, z-1/2'

loop_
_atom_site_label
_atom_site_type_symbol
_atom_site_fract_x
_atom_site_fract_y
_atom_site_fract_z
_atom_site_U_iso_or_equiv
_atom_site_adp_type
_atom_site_occupancy
_atom_site_symmetry_multiplicity
_atom_site_calc_flag
_atom_site_refinement_flags
S1 S -0.00248(3) 0.58118(3) 0.140189(15) 0.03851(10) Uani 1 1 d .
O2 O -0.08637(11) 0.57221(11) 0.19042(5) 0.0512(3) Uani 1 1 d .
C1 C 0.18554(12) 0.61865(12) 0.17695(6) 0.0350(2) Uani 1 1 d .
C6 C 0.29068(13) 0.62489(12) 0.13488(6) 0.0360(2) Uani 1 1 d .
C7 C 0.25560(15) 0.59790(13) 0.06649(7) 0.0420(3) Uani 1 1 d .
H7 H 0.1604 0.5717 0.0470 0.050 Uiso 1 1 calc R
C5 C 0.43856(13) 0.66316(13) 0.16322(7) 0.0405(3) Uani 1 1 d .
C18 C -0.06306(13) 0.72402(13) 0.09404(6) 0.0381(2) Uani 1 1 d .
C2 C 0.22649(14) 0.65146(12) 0.24289(6) 0.0381(3) Uani 1 1 d .
O1 O -0.00782(12) 0.47124(10) 0.09605(5) 0.0511(2) Uani 1 1 d .
C12 C 0.12963(14) 0.65838(13) 0.29182(6) 0.0397(3) Uani 1 1 d .
C4 C 0.47950(14) 0.69428(14) 0.23129(8) 0.0461(3) Uani 1 1 d .
C8 C 0.35831(17) 0.60936(15) 0.02828(8) 0.0500(3) Uani 1 1 d .
H8 H 0.3317 0.5920 -0.0165 0.060 Uiso 1 1 calc R
C3 C 0.37507(15) 0.68871(15) 0.26845(7) 0.0459(3) Uani 1 1 d .
H3 H 0.4025 0.7104 0.3128 0.055 Uiso 1 1 calc R
C10 C 0.54195(16) 0.67199(15) 0.12161(8) 0.0517(3) Uani 1 1 d .
H10 H 0.6387 0.6955 0.1398 0.062 Uiso 1 1 calc R
C19 C -0.10726(15) 0.71978(14) 0.02630(7) 0.0442(3) Uani 1 1 d .
H19 H -0.1023 0.6414 0.0037 0.053 Uiso 1 1 calc R
C21 C -0.16529(15) 0.95193(15) 0.02519(8) 0.0489(3) Uani 1 1 d .
C17 C 0.09557(17) 0.78115(15) 0.31384(7) 0.0494(3) Uani 1 1 d .
H17 H 0.1300 0.8568 0.2969 0.059 Uiso 1 1 calc R
C20 C -0.15913(16) 0.83405(16) -0.00760(7) 0.0499(3) Uani 1 1 d .
H20 H -0.1902 0.8313 -0.0531 0.060 Uiso 1 1 calc R
C9 C 0.50287(18) 0.64699(16) 0.05620(9) 0.0553(4) Uani 1 1 d .
H9 H 0.5719 0.6549 0.0300 0.066 Uiso 1 1 calc R
C23 C -0.07071(17) 0.84056(15) 0.12799(7) 0.0510(3) Uani 1 1 d .
H23 H -0.0424 0.8427 0.1736 0.061 Uiso 1 1 calc R
C16 C 0.01067(19) 0.79199(19) 0.36083(8) 0.0602(4) Uani 1 1 d .
H16 H -0.0130 0.8747 0.3748 0.072 Uiso 1 1 calc R
C13 C 0.08128(17) 0.54657(16) 0.31918(7) 0.0495(3) Uani 1 1 d .
H13 H 0.1057 0.4635 0.3059 0.059 Uiso 1 1 calc R
C14 C -0.00325(18) 0.55824(19) 0.36615(7) 0.0576(4) Uani 1 1 d .
H14 H -0.0364 0.4829 0.3839 0.069 Uiso 1 1 calc R
C22 C -0.12073(18) 0.95307(16) 0.09328(8) 0.0560(4) Uani 1 1 d .
H22 H -0.1248 1.0315 0.1159 0.067 Uiso 1 1 calc R
C11 C 0.63416(17) 0.7363(2) 0.26241(10) 0.0662(5) Uani 1 1 d .
H11A H 0.6406 0.7545 0.3082 0.099 Uiso 1 1 calc R
H11B H 0.6588 0.8142 0.2409 0.099 Uiso 1 1 calc R
H11C H 0.7016 0.6670 0.2579 0.099 Uiso 1 1 calc R
C24 C -0.2182(2) 1.07663(18) -0.01141(10) 0.0666(5) Uani 1 1 d .
H24A H -0.1884 1.0771 -0.0528 0.100 Uiso 1 1 calc R
H24B H -0.1762 1.1513 0.0141 0.100 Uiso 1 1 calc R
H24C H -0.3236 1.0810 -0.0189 0.100 Uiso 1 1 calc R
C15 C -0.03863(19) 0.6802(2) 0.38678(8) 0.0622(4) Uani 1 1 d .
H15 H -0.0958 0.6872 0.4182 0.075 Uiso 1 1 calc R

loop_
_atom_site_aniso_label
_atom_site_aniso_U_11
_atom_site_aniso_U_22
_atom_site_aniso_U_33
_atom_site_aniso_U_23
_atom_site_aniso_U_13
_atom_site_aniso_U_12
S1 0.03410(16) 0.03950(17) 0.04358(18) -0.00079(12) 0.01195(12) -0.00355(11)
O2 0.0383(5) 0.0691(7) 0.0492(5) 0.0054(5) 0.0158(4) -0.0082(4)
C1 0.0323(5) 0.0319(5) 0.0428(6) 0.0004(5) 0.0126(4) 0.0012(4)
C6 0.0352(5) 0.0296(5) 0.0462(6) 0.0020(5) 0.0155(5) 0.0049(4)
C7 0.0436(6) 0.0389(6) 0.0471(7) -0.0014(5) 0.0178(5) 0.0051(5)
C5 0.0339(6) 0.0346(6) 0.0557(7) 0.0037(5) 0.0156(5) 0.0051(4)
C18 0.0324(5) 0.0405(6) 0.0424(6) -0.0028(5) 0.0105(4) 0.0010(4)
C2 0.0382(6) 0.0356(6) 0.0423(6) 0.0015(5) 0.0124(5) 0.0012(4)
O1 0.0554(6) 0.0389(5) 0.0591(6) -0.0077(4) 0.0121(5) -0.0076(4)
C12 0.0413(6) 0.0413(6) 0.0376(6) -0.0022(5) 0.0113(5) -0.0030(5)
C4 0.0336(6) 0.0445(7) 0.0591(8) 0.0022(6) 0.0075(5) 0.0030(5)
C8 0.0583(8) 0.0453(7) 0.0537(8) 0.0033(6) 0.0283(7) 0.0103(6)
C3 0.0409(6) 0.0497(7) 0.0458(7) -0.0003(6) 0.0063(5) 0.0013(5)
C10 0.0381(6) 0.0480(8) 0.0751(10) 0.0044(7) 0.0256(6) 0.0029(5)
C19 0.0428(6) 0.0450(7) 0.0443(7) -0.0071(6) 0.0082(5) -0.0009(5)
C21 0.0362(6) 0.0483(8) 0.0621(8) 0.0051(6) 0.0103(6) 0.0064(5)
C17 0.0539(8) 0.0436(7) 0.0546(8) -0.0085(6) 0.0201(6) -0.0061(6)
C20 0.0455(7) 0.0577(9) 0.0447(7) 0.0018(6) 0.0058(5) 0.0033(6)
C9 0.0538(8) 0.0510(8) 0.0720(10) 0.0065(7) 0.0378(7) 0.0074(6)
C23 0.0566(8) 0.0511(8) 0.0442(7) -0.0088(6) 0.0085(6) 0.0110(6)
C16 0.0624(9) 0.0637(10) 0.0596(9) -0.0220(8) 0.0244(8) -0.0041(7)
C13 0.0592(8) 0.0445(7) 0.0463(7) 0.0017(6) 0.0144(6) -0.0054(6)
C14 0.0590(9) 0.0695(11) 0.0464(8) 0.0069(7) 0.0158(7) -0.0162(7)
C22 0.0584(9) 0.0451(8) 0.0629(9) -0.0099(7) 0.0090(7) 0.0128(6)
C11 0.0357(7) 0.0832(12) 0.0761(11) -0.0045(9) 0.0040(7) -0.0034(7)
C24 0.0586(9) 0.0571(10) 0.0820(12) 0.0149(9) 0.0105(8) 0.0141(7)
C15 0.0554(9) 0.0890(13) 0.0476(8) -0.0122(8) 0.0226(7) -0.0120(8)

loop_
_atom_type_symbol
_atom_type_description
_atom_type_scat_dispersion_real
_atom_type_scat_dispersion_imag
_atom_type_scat_source
C C 0.0033 0.0016 'International Tables Vol C Tables 4.2.6.8 and 6.1.1.4'
H H 0.0000 0.0000 'International Tables Vol C Tables 4.2.6.8 and 6.1.1.4'
O O 0.0106 0.0060 'International Tables Vol C Tables 4.2.6.8 and 6.1.1.4'
S S 0.1246 0.1234 'International Tables Vol C Tables 4.2.6.8 and 6.1.1.4'

loop_
_geom_angle_atom_site_label_1
_geom_angle_atom_site_label_2
_geom_angle_atom_site_label_3
_geom_angle
O2 S1 O1 117.77(6)
O2 S1 C18 106.82(6)
O1 S1 C18 109.00(6)
O2 S1 C1 109.50(6)
O1 S1 C1 109.58(6)
C18 S1 C1 103.15(6)
C2 C1 C6 120.74(11)
C2 C1 S1 120.77(9)
C6 C1 S1 118.28(9)
C7 C6 C5 117.56(11)
C7 C6 C1 123.98(11)
C5 C6 C1 118.44(11)
C8 C7 C6 121.75(13)
C8 C7 H7 119.1
C6 C7 H7 119.1
C4 C5 C10 121.25(13)
C4 C5 C6 120.12(11)
C10 C5 C6 118.61(13)
C19 C18 C23 120.64(13)
C19 C18 S1 121.40(10)
C23 C18 S1 117.91(10)
C1 C2 C3 118.39(11)
C1 C2 C12 127.39(11)
C3 C2 C12 114.16(11)
C13 C12 C17 118.87(12)
C13 C12 C2 122.35(12)
C17 C12 C2 118.63(12)
C3 C4 C5 118.91(12)
C3 C4 C11 119.75(14)
C5 C4 C11 121.32(13)
C7 C8 C9 120.51(14)
C7 C8 H8 119.7
C9 C8 H8 119.7
C4 C3 C2 123.37(13)
C4 C3 H3 118.3
C2 C3 H3 118.3
C9 C10 C5 121.78(14)
C9 C10 H10 119.1
C5 C10 H10 119.1
C18 C19 C20 119.19(13)
C18 C19 H19 120.4
C20 C19 H19 120.4
C20 C21 C22 118.39(14)
C20 C21 C24 121.35(15)
C22 C21 C24 120.26(15)
C16 C17 C12 120.58(14)
C16 C17 H17 119.7
C12 C17 H17 119.7
C21 C20 C19 121.12(13)
C21 C20 H20 119.4
C19 C20 H20 119.4
C10 C9 C8 119.78(12)
C10 C9 H9 120.1
C8 C9 H9 120.1
C22 C23 C18 119.17(14)
C22 C23 H23 120.4
C18 C23 H23 120.4
C15 C16 C17 119.91(15)
C15 C16 H16 120.0
C17 C16 H16 120.0
C14 C13 C12 120.17(14)
C14 C13 H13 119.9
C12 C13 H13 119.9
C15 C14 C13 120.54(15)
C15 C14 H14 119.7
C13 C14 H14 119.7
C23 C22 C21 121.47(14)
C23 C22 H22 119.3
C21 C22 H22 119.3
C4 C11 H11A 109.5
C4 C11 H11B 109.5
H11A C11 H11B 109.5
C4 C11 H11C 109.5
H11A C11 H11C 109.5
H11B C11 H11C 109.5
C21 C24 H24A 109.5
C21 C24 H24B 109.5
H24A C24 H24B 109.5
C21 C24 H24C 109.5
H24A C24 H24C 109.5
H24B C24 H24C 109.5
C14 C15 C16 119.91(14)
C14 C15 H15 120.0
C16 C15 H15 120.0

loop_
_geom_bond_atom_site_label_1
_geom_bond_atom_site_label_2
_geom_bond_distance
S1 O2 1.4342(9)
S1 O1 1.4400(10)
S1 C18 1.7645(13)
S1 C1 1.7936(12)
C1 C2 1.3853(17)
C1 C6 1.4458(15)
C6 C7 1.4185(18)
C6 C5 1.4297(18)
C7 C8 1.3714(17)
C7 H7 0.9300
C5 C4 1.423(2)
C5 C10 1.4271(17)
C18 C19 1.3834(18)
C18 C23 1.3878(18)
C2 C3 1.4218(18)
C2 C12 1.4980(16)
C12 C13 1.3870(19)
C12 C17 1.3876(19)
C4 C3 1.3652(19)
C4 C11 1.508(2)
C8 C9 1.399(2)
C8 H8 0.9300
C3 H3 0.9300
C10 C9 1.357(2)
C10 H10 0.9300
C19 C20 1.390(2)
C19 H19 0.9300
C21 C20 1.385(2)
C21 C22 1.390(2)
C21 C24 1.505(2)
C17 C16 1.386(2)
C17 H17 0.9300
C20 H20 0.9300
C9 H9 0.9300
C23 C22 1.378(2)
C23 H23 0.9300
C16 C15 1.377(3)
C16 H16 0.9300
C13 C14 1.384(2)
C13 H13 0.9300
C14 C15 1.373(3)
C14 H14 0.9300
C22 H22 0.9300
C11 H11A 0.9600
C11 H11B 0.9600
C11 H11C 0.9600
C24 H24A 0.9600
C24 H24B 0.9600
C24 H24C 0.9600
C15 H15 0.9300

loop_
_geom_torsion_atom_site_label_1
_geom_torsion_atom_site_label_2
_geom_torsion_atom_site_label_3
_geom_torsion_atom_site_label_4
_geom_torsion
O2 S1 C1 C2 -8.58(12)
O1 S1 C1 C2 -139.16(10)
C18 S1 C1 C2 104.86(11)
O2 S1 C1 C6 176.68(9)
O1 S1 C1 C6 46.10(11)
C18 S1 C1 C6 -69.88(10)
C2 C1 C6 C7 -177.41(12)
S1 C1 C6 C7 -2.67(16)
C2 C1 C6 C5 1.22(17)
S1 C1 C6 C5 175.97(9)
C5 C6 C7 C8 -0.81(18)
C1 C6 C7 C8 177.84(12)
C7 C6 C5 C4 178.62(12)
C1 C6 C5 C4 -0.10(18)
C7 C6 C5 C10 -0.04(17)
C1 C6 C5 C10 -178.76(11)
O2 S1 C18 C19 -127.83(11)
O1 S1 C18 C19 0.40(12)
C1 S1 C18 C19 116.79(11)
O2 S1 C18 C23 49.67(12)
O1 S1 C18 C23 177.91(11)
C1 S1 C18 C23 -65.71(12)
C6 C1 C2 C3 -1.29(18)
S1 C1 C2 C3 -175.90(10)
C6 C1 C2 C12 175.86(11)
S1 C1 C2 C12 1.25(18)
C1 C2 C12 C13 76.26(18)
C3 C2 C12 C13 -106.48(15)
C1 C2 C12 C17 -108.25(16)
C3 C2 C12 C17 69.00(17)
C10 C5 C4 C3 177.71(13)
C6 C5 C4 C3 -0.9(2)
C10 C5 C4 C11 -0.7(2)
C6 C5 C4 C11 -179.35(13)
C6 C7 C8 C9 0.8(2)
C5 C4 C3 C2 0.9(2)
C11 C4 C3 C2 179.33(15)
C1 C2 C3 C4 0.2(2)
C12 C2 C3 C4 -177.28(13)
C4 C5 C10 C9 -177.67(14)
C6 C5 C10 C9 1.0(2)
C23 C18 C19 C20 0.2(2)
S1 C18 C19 C20 177.68(10)
C13 C12 C17 C16 -2.1(2)
C2 C12 C17 C16 -177.70(13)
C22 C21 C20 C19 -1.2(2)
C24 C21 C20 C19 178.61(14)
C18 C19 C20 C21 0.9(2)
C5 C10 C9 C8 -1.1(2)
C7 C8 C9 C10 0.2(2)
C19 C18 C23 C22 -1.1(2)
S1 C18 C23 C22 -178.59(12)
C12 C17 C16 C15 1.0(3)
C17 C12 C13 C14 1.9(2)
C2 C12 C13 C14 177.42(13)
C12 C13 C14 C15 -0.8(2)
C18 C23 C22 C21 0.8(2)
C20 C21 C22 C23 0.3(2)
C24 C21 C22 C23 -179.46(15)
C13 C14 C15 C16 -0.3(3)
C17 C16 C15 C14 0.2(3)
